data_4322870
loop_
_publ_author_name
'Yoshiaki Takahashi'
'Munetaka Akita'
'Shiro Hikichi'
'Yoshihiko Moro-oka'

_publ_contact_author
;
    Munetaka AKITA
 Research Laboratory of Resources Utilization, Tokyo Institute of 
Technology, 4259 Nagatsuta, Midori-ku, Yokohama 227-8503, Japan
;
_publ_contact_author_email makita@res.titech.ac.jp
_publ_contact_author_fax +81-45-924-5226
_publ_section_title
;
 Synthesis of Various Cationic Ruthenium-Aqua Complexes with
 Hydrotris(3,5-diisopropylpyrazolyl)borate Ligand,
 TpiPrRu(OH2)n(L)3-n.(CF3SO3)(THF)x, and Their Structures Supported by
 Hydrogen-Bonding Networks1
;
_journal_name_full 'Inorganic Chemistry'
_journal_page_first 3186
_journal_page_last 3194
_journal_paper_doi 10.1021/ic9801802
_journal_volume 37
_journal_year 1998
_chemical_formula_sum 'C44 H81 B F3 N6 O9 Ru S'
_chemical_formula_weight 1039.09
_space_group_IT_number 61
_symmetry_cell_setting orthorhombic
_symmetry_Int_Tables_number 61
_symmetry_space_group_name_Hall '-P 2ac 2ab'
_symmetry_space_group_name_H-M 'P b c a'
_audit_creation_date 'Tue Mar 10 11:34:24 1998'
_audit_creation_method 'from TEXRAY.INF file'
_cell_angle_alpha 90
_cell_angle_beta 90
_cell_angle_gamma 90
_cell_formula_units_Z 8
_cell_length_a 33.33(3)
_cell_length_b 19.440(3)
_cell_length_c 16.698(3)
_cell_measurement_reflns_used 0
_cell_measurement_temperature 288.2
_cell_measurement_theta_max 0.0
_cell_measurement_theta_min 0.0
_cell_volume 10819(10)
_computing_cell_refinement 'MSC/AFC Diffractometer Control'
_computing_data_collection 'MSC/AFC Diffractometer Control'
_computing_data_reduction teXsan
_computing_publication_material teXsan
_computing_structure_refinement teXsan
_computing_structure_solution SAPI91
_diffrn_ambient_temperature 288.2
_diffrn_measurement_device 'Rigaku RAXISII'
_diffrn_orient_matrix_UB_11 0.00000
_diffrn_orient_matrix_UB_12 0.00000
_diffrn_orient_matrix_UB_13 0.00000
_diffrn_orient_matrix_UB_21 0.00000
_diffrn_orient_matrix_UB_22 0.00000
_diffrn_orient_matrix_UB_23 0.00000
_diffrn_orient_matrix_UB_31 0.00000
_diffrn_orient_matrix_UB_32 0.00000
_diffrn_orient_matrix_UB_33 0.00000
_diffrn_radiation_detector 'Imaging Plate'
_diffrn_radiation_monochromator graphite
_diffrn_radiation_source 'Rigaku rotating anode'
_diffrn_radiation_type 'Mo K\a'
_diffrn_radiation_wavelength 0.7107
_diffrn_reflns_av_R_equivalents 0.000
_diffrn_reflns_av_sigmaI/netI 0.102
_diffrn_reflns_limit_h_max 38
_diffrn_reflns_limit_h_min 0
_diffrn_reflns_limit_k_max 22
_diffrn_reflns_limit_k_min 0
_diffrn_reflns_limit_l_max 0
_diffrn_reflns_limit_l_min -18
_diffrn_reflns_number 8534
_diffrn_reflns_reduction_process 'Lp corrections applied'
_diffrn_reflns_theta_max 0.00
_diffrn_reflns_theta_min 0.00
_diffrn_standards_decay_% 0.00
_diffrn_standards_interval_count 0
_diffrn_standards_number 0
_exptl_absorpt_coefficient_mu 0.392
_exptl_absorpt_correction_type none
_exptl_crystal_colour unknown
_exptl_crystal_density_diffrn 1.276
_exptl_crystal_density_meas ?
_exptl_crystal_description unknown
_exptl_crystal_F_000 4408.00
_exptl_crystal_size_max 0.000
_exptl_crystal_size_mid 0.000
_exptl_crystal_size_min 0.000
_refine_diff_density_max 1.83
_refine_diff_density_min -1.58
_refine_ls_extinction_method none
_refine_ls_goodness_of_fit_obs 3.446
_refine_ls_matrix_type full
_refine_ls_number_constraints 1
_refine_ls_number_parameters 548
_refine_ls_number_reflns 6120
_refine_ls_number_restraints 0
_refine_ls_R_factor_obs 0.0850
_refine_ls_shift/esd_max 2.0130
_refine_ls_shift/esd_mean 0.1560
_refine_ls_structure_factor_coef F
_refine_ls_weighting_details 'w = 1/[\s^2^(Fo) + 0.00002|Fo|^2^]'
_refine_ls_weighting_scheme calc
_refine_ls_wR_factor_obs 0.1034
_reflns_number_observed 6120
_reflns_number_total 8534
_reflns_observed_criterion >3.0sigma(I)
_cod_data_source_file ic9801802_1.cif
_cod_data_source_block compound2[TpiPrRu(OH2)2(THF)(OTf)(THF)2]
_cod_depositor_comments
;
The following automatic conversions were performed:

'_exptl_crystal_density_meas' value 'not measured' was changed to '?'
- the value is perceived as not measured.

Automatic conversion script
Id: cif_fix_values 3008 2015-01-20 13:52:24Z robertas 

The following automatic conversions were performed:

'_refine_ls_weighting_scheme' value 'w = 1/[\s^2^(Fo) +
0.00002|Fo|^2^]' was changed to 'calc'. New tag
'_refine_ls_weighting_details' was created. The value of the new tag
was set to 'w = 1/[\s^2^(Fo) + 0.00002|Fo|^2^]'.

Automatic conversion script
Id: cif_fix_values 3143 2015-03-26 13:38:13Z robertas 
;
_cod_original_cell_volume 10819(6)
_cod_original_sg_symbol_H-M 'P b c a '
_cod_original_formula_sum 'C44 H81 B F3 N6 O9 S Ru '
_cod_database_code 4322870

loop_
_symmetry_equiv_pos_as_xyz
x,y,z
1/2+x,1/2-y,-z
-x,1/2+y,1/2-z
1/2-x,-y,1/2+z
-x,-y,-z
1/2-x,1/2+y,z
x,1/2-y,1/2+z
1/2+x,y,1/2-z

loop_
_atom_site_aniso_label
_atom_site_aniso_U_11
_atom_site_aniso_U_22
_atom_site_aniso_U_33
_atom_site_aniso_U_12
_atom_site_aniso_U_13
_atom_site_aniso_U_23
Ru(1) 0.0383(3) 0.0554(3) 0.0445(3) -0.0014(3) 0.0003(2) -0.0037(2)
S(1) 0.084(2) 0.297(5) 0.116(2) 0.019(3) -0.014(2) -0.121(2)
F(1) 0.152(7) 0.32(1) 0.120(5) 0.074(7) 0.004(5) -0.086(6)
F(2) 0.24(1) 0.21(1) 0.177(9) 0.049(9) 0.007(8) -0.009(7)
F(3) 0.144(7) 0.39(1) 0.179(6) 0.049(8) -0.085(5) -0.141(7)
O(1) 0.042(3) 0.066(3) 0.067(3) 0.003(3) 0.002(2) -0.021(2)
O(2) 0.043(3) 0.098(4) 0.051(2) -0.010(3) 0.002(2) -0.008(3)
O(3) 0.092(5) 0.084(4) 0.067(3) -0.005(4) 0.004(3) 0.003(3)
O(4) 0.076(4) 0.174(7) 0.099(4) 0.023(5) -0.032(4) -0.073(4)
O(5) 0.059(4) 0.272(10) 0.128(5) 0.016(5) -0.003(4) -0.119(6)
O(6) 0.24(1) 0.096(6) 0.26(1) -0.016(7) 0.008(10) -0.101(6)
O(41) 0.041(3) 0.095(4) 0.081(3) -0.007(3) 0.011(3) -0.018(3)
O(51) 0.053(4) 0.148(6) 0.064(3) 0.009(4) -0.008(3) -0.022(4)
N(11) 0.039(3) 0.063(4) 0.049(3) 0.011(3) -0.004(3) 0.000(3)
N(12) 0.033(3) 0.076(4) 0.041(3) 0.002(3) -0.005(2) 0.000(3)
N(21) 0.042(4) 0.069(4) 0.048(3) -0.011(3) 0.003(3) -0.009(3)
N(22) 0.036(3) 0.073(4) 0.038(3) -0.008(3) 0.001(2) -0.007(3)
N(31) 0.029(3) 0.058(3) 0.042(3) 0.004(3) 0.004(2) -0.002(2)
N(32) 0.031(3) 0.055(3) 0.047(3) 0.001(3) -0.005(2) -0.002(2)
C(4) 0.20(2) 0.15(1) 0.22(1) -0.03(1) -0.07(1) 0.05(1)
C(6) 0.40(3) 0.12(1) 0.22(2) -0.04(2) 0.07(2) 0.01(1)
C(7) 0.13(1) 0.065(6) 0.19(1) 0.006(7) -0.031(9) -0.018(7)
C(11) 0.065(5) 0.083(6) 0.055(4) 0.022(5) -0.018(4) -0.009(4)
C(12) 0.061(6) 0.106(7) 0.074(5) 0.023(5) -0.030(4) -0.021(5)
C(13) 0.049(5) 0.081(5) 0.043(4) 0.003(4) -0.013(3) -0.003(4)
C(14) 0.073(6) 0.064(5) 0.071(5) 0.029(5) -0.015(4) -0.002(4)
C(15) 0.073(6) 0.090(7) 0.091(6) 0.028(6) -0.007(5) -0.009(5)
C(16) 0.112(9) 0.122(9) 0.113(7) 0.050(7) -0.001(7) 0.004(6)
C(17) 0.061(6) 0.102(7) 0.093(6) 0.012(5) -0.039(5) -0.027(5)
C(18) 0.17(1) 0.14(1) 0.089(7) -0.044(9) 0.008(7) -0.026(7)
C(19) 0.22(2) 0.18(1) 0.102(8) -0.01(1) -0.073(9) -0.027(8)
C(21) 0.057(5) 0.090(6) 0.055(4) -0.027(5) 0.011(4) -0.005(4)
C(22) 0.055(5) 0.095(6) 0.064(4) -0.016(5) 0.019(4) -0.021(4)
C(23) 0.048(5) 0.093(6) 0.047(4) -0.015(5) 0.007(3) -0.016(4)
C(24) 0.087(6) 0.093(6) 0.063(4) -0.043(5) 0.028(4) -0.023(4)
C(25) 0.110(9) 0.098(7) 0.120(8) -0.048(7) 0.016(7) 0.000(6)
C(26) 0.075(7) 0.127(8) 0.109(7) -0.043(6) 0.000(6) -0.048(6)
C(27) 0.052(5) 0.092(6) 0.061(4) -0.007(5) 0.017(4) -0.030(4)
C(28) 0.38(2) 0.122(10) 0.050(6) 0.01(1) -0.002(9) -0.023(6)
C(29) 0.26(2) 0.118(10) 0.17(1) 0.08(1) -0.09(1) -0.062(8)
C(31) 0.036(4) 0.068(5) 0.042(3) 0.005(4) -0.002(3) 0.000(3)
C(32) 0.055(5) 0.070(5) 0.056(4) 0.020(4) -0.003(4) 0.008(4)
C(33) 0.033(4) 0.069(5) 0.055(4) 0.004(4) -0.005(3) 0.005(4)
C(34) 0.055(5) 0.079(5) 0.041(3) 0.010(4) -0.003(3) -0.001(3)
C(35) 0.062(6) 0.119(7) 0.054(4) -0.002(5) 0.012(4) -0.002(5)
C(36) 0.056(6) 0.146(9) 0.058(4) 0.012(6) -0.009(4) -0.010(5)
C(37) 0.052(5) 0.056(4) 0.063(4) -0.003(4) 0.004(4) 0.001(4)
C(38) 0.15(1) 0.124(9) 0.25(1) -0.073(8) 0.106(10) -0.112(9)
C(39) 0.076(7) 0.16(1) 0.137(8) 0.046(7) -0.019(6) -0.070(8)
C(42) 0.058(6) 0.086(6) 0.089(5) 0.002(5) 0.011(5) -0.017(5)
C(43) 0.105(9) 0.116(9) 0.18(1) -0.050(8) 0.032(9) -0.044(8)
C(44) 0.081(8) 0.108(8) 0.18(1) 0.022(7) 0.053(8) 0.062(8)
C(45) 0.054(6) 0.144(9) 0.082(5) 0.017(6) 0.018(5) -0.011(6)
C(52) 0.064(6) 0.147(9) 0.091(6) 0.012(6) -0.028(5) -0.055(6)
C(53) 0.083(8) 0.17(1) 0.148(9) 0.007(8) -0.037(8) -0.010(9)
C(54) 0.076(8) 0.19(1) 0.155(10) 0.015(9) -0.051(7) -0.024(10)
C(55) 0.064(7) 0.18(1) 0.115(7) -0.004(8) -0.037(6) -0.026(8)
C(61) 0.14(1) 0.32(2) 0.134(9) 0.09(1) -0.067(8) -0.14(1)
B(1) 0.032(4) 0.067(5) 0.043(4) -0.006(4) -0.003(3) 0.003(3)

loop_
_atom_site_label
_atom_site_fract_x
_atom_site_fract_y
_atom_site_fract_z
_atom_site_U_iso_or_equiv
_atom_site_thermal_displace_type
_atom_site_calc_flag
_atom_site_calc_attached_atom
_atom_site_occupancy
_atom_site_refinement_flags
Ru(1) 0.87322(2) 0.00685(3) 0.17935(3) 0.0461(2) Uani d . 1.00 .
S(1) 0.8569(1) -0.0925(2) -0.0864(2) 0.166(1) Uani d . 1.00 .
F(1) 0.8898(3) -0.1098(5) -0.2171(4) 0.196(4) Uani d . 1.00 .
F(2) 0.8593(4) -0.0069(5) -0.1841(5) 0.210(5) Uani d . 1.00 .
F(3) 0.8273(3) -0.1031(6) -0.2229(4) 0.239(4) Uani d . 1.00 .
O(1) 0.9184(1) -0.0136(2) 0.0901(3) 0.058(1) Uani d . 1.00 .
O(2) 0.8237(1) -0.0133(3) 0.1001(3) 0.064(2) Uani d . 1.00 .
O(3) 0.8750(2) -0.1013(3) 0.2076(3) 0.081(2) Uani d . 1.00 .
O(4) 0.8921(2) -0.0649(4) -0.0523(3) 0.117(3) Uani d . 1.00 .
O(5) 0.8217(2) -0.0573(5) -0.0568(4) 0.153(3) Uani d . 1.00 .
O(6) 0.8533(4) -0.1727(4) -0.0957(6) 0.202(5) Uani d . 1.00 .
O(41) 0.9752(2) 0.0888(3) 0.0830(3) 0.072(2) Uani d . 1.00 .
O(51) 0.7661(2) 0.0907(4) 0.1052(3) 0.088(2) Uani d . 1.00 .
O(71) 0.8786(3) -0.0473(7) 0.4668(6) 0.3504 Uiso d . 1.00 .
N(11) 0.9177(2) 0.0273(3) 0.2601(3) 0.050(2) Uani d . 1.00 .
N(12) 0.9127(2) 0.0851(3) 0.3067(3) 0.050(2) Uani d . 1.00 .
N(21) 0.8317(2) 0.0271(3) 0.2656(3) 0.053(2) Uani d . 1.00 .
N(22) 0.8373(2) 0.0841(3) 0.3126(3) 0.049(2) Uani d . 1.00 .
N(31) 0.8722(2) 0.1082(3) 0.1476(3) 0.043(1) Uani d . 1.00 .
N(32) 0.8739(2) 0.1563(3) 0.2082(3) 0.044(2) Uani d . 1.00 .
C(4) 0.8747(5) -0.1298(8) 0.2899(10) 0.190(8) Uani d . 1.00 .
C(5) 0.8836(8) -0.212(1) 0.270(1) 0.174(8) Uiso d . 0.61 .
C(5a) 0.8563(10) -0.207(1) 0.267(2) 0.138(10) Uiso d . 0.39(3) .
C(6) 0.8811(6) -0.2266(9) 0.1869(10) 0.246(9) Uani d . 1.00 .
C(7) 0.8748(4) -0.1565(5) 0.1447(8) 0.129(5) Uani d . 1.00 .
C(11) 0.9521(3) 0.0000(4) 0.2798(4) 0.067(3) Uani d . 1.00 .
C(12) 0.9704(3) 0.0413(5) 0.3415(5) 0.080(3) Uani d . 1.00 .
C(13) 0.9442(2) 0.0938(4) 0.3546(4) 0.057(2) Uani d . 1.00 .
C(14) 0.9703(3) -0.0639(4) 0.2445(4) 0.069(3) Uani d . 1.00 .
C(15) 1.0076(3) -0.0472(5) 0.1978(5) 0.085(3) Uani d . 1.00 .
C(16) 0.9810(4) -0.1170(6) 0.3075(6) 0.116(4) Uani d . 1.00 .
C(17) 0.9490(3) 0.1543(5) 0.4131(5) 0.085(3) Uani d . 1.00 .
C(18) 0.9714(4) 0.2119(6) 0.3691(6) 0.132(5) Uani d . 1.00 .
C(19) 0.9702(5) 0.1352(7) 0.4865(6) 0.168(6) Uani d . 1.00 .
C(21) 0.7983(2) -0.0030(4) 0.2913(4) 0.067(3) Uani d . 1.00 .
C(22) 0.7813(2) 0.0373(5) 0.3543(4) 0.071(3) Uani d . 1.00 .
C(23) 0.8071(2) 0.0901(4) 0.3637(4) 0.063(2) Uani d . 1.00 .
C(24) 0.7809(3) -0.0681(4) 0.2584(4) 0.081(3) Uani d . 1.00 .
C(25) 0.7733(3) -0.1217(5) 0.3273(6) 0.109(4) Uani d . 1.00 .
C(26) 0.7429(3) -0.0544(5) 0.2124(5) 0.104(4) Uani d . 1.00 .
C(27) 0.8023(2) 0.1517(4) 0.4195(4) 0.068(3) Uani d . 1.00 .
C(28) 0.7904(5) 0.1275(6) 0.5011(5) 0.185(7) Uani d . 1.00 .
C(29) 0.7715(5) 0.1991(7) 0.3911(7) 0.182(6) Uani d . 1.00 .
C(31) 0.8715(2) 0.1446(4) 0.0790(3) 0.048(2) Uani d . 1.00 .
C(32) 0.8724(2) 0.2147(4) 0.0955(4) 0.060(2) Uani d . 1.00 .
C(33) 0.8745(2) 0.2211(4) 0.1782(4) 0.052(2) Uani d . 1.00 .
C(34) 0.8686(2) 0.1113(4) -0.0025(4) 0.058(2) Uani d . 1.00 .
C(35) 0.9043(3) 0.1317(5) -0.0534(4) 0.079(3) Uani d . 1.00 .
C(36) 0.8300(3) 0.1324(5) -0.0459(4) 0.087(3) Uani d . 1.00 .
C(37) 0.8761(2) 0.2854(4) 0.2274(4) 0.057(2) Uani d . 1.00 .
C(38) 0.9104(4) 0.3317(6) 0.2044(8) 0.175(5) Uani d . 1.00 .
C(39) 0.8370(3) 0.3222(6) 0.2251(6) 0.123(4) Uani d . 1.00 .
C(42) 0.9764(3) 0.1422(5) 0.1428(5) 0.078(3) Uani d . 1.00 .
C(43) 1.0120(4) 0.1799(6) 0.1312(7) 0.132(5) Uani d . 1.00 .
C(44) 1.0262(3) 0.1667(6) 0.0528(7) 0.123(4) Uani d . 1.00 .
C(45) 1.0099(3) 0.0961(6) 0.0357(5) 0.094(3) Uani d . 1.00 .
C(52) 0.7677(3) 0.1431(6) 0.1653(5) 0.101(3) Uani d . 1.00 .
C(53) 0.7389(3) 0.1978(7) 0.1425(7) 0.132(5) Uani d . 1.00 .
C(54) 0.7154(3) 0.1674(7) 0.0781(7) 0.139(5) Uani d . 1.00 .
C(55) 0.7288(3) 0.0954(7) 0.0675(6) 0.120(4) Uani d . 1.00 .
C(61) 0.8592(5) -0.081(1) -0.1828(7) 0.197(7) Uani d . 1.00 .
C(72) 0.8834(5) -0.0029(6) 0.5347(9) 0.3504 Uiso d . 1.00 .
C(73) 0.9135(5) -0.0411(9) 0.5892(7) 0.3504 Uiso d . 1.00 .
C(74) 0.9048(5) -0.1171(7) 0.5695(9) 0.3504 Uiso d . 1.00 .
C(75) 0.8960(5) -0.1141(6) 0.4788(8) 0.3504 Uiso d . 1.00 .
B(1) 0.8746(2) 0.1301(4) 0.2980(4) 0.047(2) Uani d . 1.00 .
H(1a) 0.9155 -0.0402 0.0766 0.0829 Uiso calc . 1.00 .
H(1b) 0.9324 0.0355 0.0903 0.0829 Uiso calc . 1.00 .
H(2a) 0.8325 -0.0293 0.0677 0.0829 Uiso calc . 1.00 .
H(2b) 0.8037 0.0352 0.0937 0.0829 Uiso calc . 1.00 .
H(3) 0.8942 -0.1091 0.3292 0.2345 Uiso calc . 1.00 .
H(4) 0.8481 -0.1177 0.3213 0.2345 Uiso calc . 1.00 .
H(9) 0.8515 -0.1511 0.1115 0.1568 Uiso calc . 1.00 .
H(10) 0.8980 -0.1507 0.1101 0.1568 Uiso calc . 1.00 .
H(11) 0.9958 0.0322 0.3670 0.0923 Uiso calc . 1.00 .
H(12) 0.9511 -0.0841 0.2091 0.0879 Uiso calc . 1.00 .
H(13) 1.0201 -0.0870 0.1722 0.1121 Uiso calc . 1.00 .
H(14) 1.0023 -0.0153 0.1517 0.1121 Uiso calc . 1.00 .
H(15) 1.0283 -0.0248 0.2279 0.1121 Uiso calc . 1.00 .
H(16) 0.9579 -0.1299 0.3403 0.1402 Uiso calc . 1.00 .
H(17) 0.9926 -0.1576 0.2876 0.1402 Uiso calc . 1.00 .
H(18) 1.0004 -0.0978 0.3471 0.1402 Uiso calc . 1.00 .
H(19) 0.9227 0.1742 0.4267 0.1134 Uiso calc . 1.00 .
H(20) 0.9974 0.1952 0.3504 0.1543 Uiso calc . 1.00 .
H(21) 0.9573 0.2252 0.3192 0.1543 Uiso calc . 1.00 .
H(22) 0.9756 0.2523 0.3985 0.1543 Uiso calc . 1.00 .
H(23) 0.9560 0.0999 0.5145 0.1699 Uiso calc . 1.00 .
H(24) 0.9966 0.1189 0.4748 0.1699 Uiso calc . 1.00 .
H(25) 0.9731 0.1737 0.5236 0.1699 Uiso calc . 1.00 .
H(26) 0.7568 0.0281 0.3850 0.0829 Uiso calc . 1.00 .
H(27) 0.7997 -0.0875 0.2214 0.1054 Uiso calc . 1.00 .
H(28) 0.7546 -0.1035 0.3651 0.1316 Uiso calc . 1.00 .
H(29) 0.7617 -0.1634 0.3054 0.1316 Uiso calc . 1.00 .
H(30) 0.7975 -0.1329 0.3531 0.1316 Uiso calc . 1.00 .
H(31) 0.7225 -0.0317 0.2412 0.1157 Uiso calc . 1.00 .
H(32) 0.7483 -0.0222 0.1647 0.1157 Uiso calc . 1.00 .
H(33) 0.7315 -0.0943 0.1865 0.1157 Uiso calc . 1.00 .
H(34) 0.8284 0.1761 0.4218 0.0871 Uiso calc . 1.00 .
H(35) 0.7901 0.1656 0.5408 0.2086 Uiso calc . 1.00 .
H(36) 0.7676 0.1031 0.5041 0.2086 Uiso calc . 1.00 .
H(37) 0.8129 0.0974 0.5246 0.2086 Uiso calc . 1.00 .
H(38) 0.7693 0.2415 0.4213 0.1788 Uiso calc . 1.00 .
H(39) 0.7788 0.2174 0.3349 0.1788 Uiso calc . 1.00 .
H(40) 0.7462 0.1799 0.3846 0.1788 Uiso calc . 1.00 .
H(41) 0.8719 0.2529 0.0556 0.0764 Uiso calc . 1.00 .
H(42) 0.8689 0.0612 0.0032 0.0730 Uiso calc . 1.00 .
H(43) 0.9290 0.1196 -0.0304 0.0963 Uiso calc . 1.00 .
H(44) 0.9030 0.1119 -0.1069 0.0963 Uiso calc . 1.00 .
H(45) 0.9043 0.1816 -0.0616 0.0963 Uiso calc . 1.00 .
H(46) 0.8286 0.1800 -0.0524 0.1027 Uiso calc . 1.00 .
H(47) 0.8272 0.1097 -0.0963 0.1027 Uiso calc . 1.00 .
H(48) 0.8066 0.1181 -0.0135 0.1027 Uiso calc . 1.00 .
H(49) 0.8818 0.2700 0.2824 0.0722 Uiso calc . 1.00 .
H(50) 0.9353 0.3079 0.2103 0.1906 Uiso calc . 1.00 .
H(51) 0.9070 0.3450 0.1504 0.1906 Uiso calc . 1.00 .
H(52) 0.9105 0.3712 0.2379 0.1906 Uiso calc . 1.00 .
H(53) 0.8366 0.3612 0.2626 0.1481 Uiso calc . 1.00 .
H(54) 0.8274 0.3329 0.1778 0.1481 Uiso calc . 1.00 .
H(55) 0.8155 0.2906 0.2529 0.1481 Uiso calc . 1.00 .
H(56) 0.9525 0.1711 0.1362 0.0942 Uiso calc . 1.00 .
H(57) 0.9752 0.1231 0.1949 0.0942 Uiso calc . 1.00 .
H(58) 1.0050 0.2309 0.1372 0.1585 Uiso calc . 1.00 .
H(59) 1.0305 0.1713 0.1722 0.1585 Uiso calc . 1.00 .
H(60) 1.0165 0.1987 0.0122 0.1352 Uiso calc . 1.00 .
H(61) 1.0549 0.1668 0.0492 0.1352 Uiso calc . 1.00 .
H(62) 1.0290 0.0607 0.0494 0.1120 Uiso calc . 1.00 .
H(63) 1.0029 0.0894 -0.0200 0.1120 Uiso calc . 1.00 .
H(64) 0.7619 0.1270 0.2164 0.1213 Uiso calc . 1.00 .
H(65) 0.7955 0.1626 0.1674 0.1213 Uiso calc . 1.00 .
H(66) 0.7241 0.2134 0.1859 0.1419 Uiso calc . 1.00 .
H(67) 0.7544 0.2392 0.1221 0.1419 Uiso calc . 1.00 .
H(68) 0.6874 0.1678 0.0898 0.1652 Uiso calc . 1.00 .
H(69) 0.7186 0.1908 0.0264 0.1652 Uiso calc . 1.00 .
H(70) 0.7313 0.0813 0.0109 0.1469 Uiso calc . 1.00 .
H(71) 0.7101 0.0623 0.0906 0.1469 Uiso calc . 1.00 .
H(72) 0.8543(6) 0.0028(10) 0.565(1) 0.3504 Uiso calc . 1.00 .
H(73) 0.8949(8) 0.0479(5) 0.517(1) 0.3504 Uiso calc . 1.00 .
H(74) 0.9443(5) -0.029(1) 0.571(1) 0.3504 Uiso calc . 1.00 .
H(75) 0.9094(8) -0.029(1) 0.6531(7) 0.3504 Uiso calc . 1.00 .
H(76) 0.8777(6) -0.1336(9) 0.602(1) 0.3504 Uiso calc . 1.00 .
H(77) 0.9300(7) -0.151(1) 0.584(1) 0.3504 Uiso calc . 1.00 .
H(78) 0.8752(8) -0.1552(7) 0.461(1) 0.3504 Uiso calc . 1.00 .
H(79) 0.9240(6) -0.118(1) 0.444(1) 0.3504 Uiso calc . 1.00 .

loop_
_atom_type_symbol
_atom_type_oxidation_number
_atom_type_number_in_cell
_atom_type_scat_dispersion_real
_atom_type_scat_dispersion_imag
_atom_type_scat_source
Ru 0 8 -1.259 0.836
;International Tables for Crystallography
(1992, Vol. C, Tables 4.2.6.8 and 6.1.1.1)
;
S 0 8 0.125 0.123
;International Tables for Crystallography
(1992, Vol. C, Tables 4.2.6.8 and 6.1.1.1)
;
F 0 24 0.017 0.010
;International Tables for Crystallography
(1992, Vol. C, Tables 4.2.6.8 and 6.1.1.1)
;
O 0 72 0.011 0.006
;International Tables for Crystallography
(1992, Vol. C, Tables 4.2.6.8 and 6.1.1.1)
;
N 0 48 0.006 0.003
;International Tables for Crystallography
(1992, Vol. C, Tables 4.2.6.8 and 6.1.1.1)
;
C 0 352 0.003 0.002
;International Tables for Crystallography
(1992, Vol. C, Tables 4.2.6.8 and 6.1.1.1)
;
B 0 8 0.001 0.001
;International Tables for Crystallography
(1992, Vol. C, Tables 4.2.6.8 and 6.1.1.1)
;
H 0 648 0.000 0.000
;International Tables for Crystallography
(1992, Vol. C, Table 6.1.1.2)
;

loop_
_geom_angle_atom_site_label_1
_geom_angle_atom_site_label_2
_geom_angle_atom_site_label_3
_geom_angle
_geom_angle_site_symmetry_1
_geom_angle_site_symmetry_2
_geom_angle_site_symmetry_3
_geom_angle_publ_flag
O(1) Ru(1) O(2) 94.4(2) 1_555 1_555 1_555 yes
O(1) Ru(1) O(3) 87.3(2) 1_555 1_555 1_555 yes
O(1) Ru(1) N(11) 89.1(2) 1_555 1_555 1_555 yes
O(1) Ru(1) N(21) 178.5(2) 1_555 1_555 1_555 yes
O(1) Ru(1) N(31) 90.6(2) 1_555 1_555 1_555 yes
O(2) Ru(1) O(3) 88.7(2) 1_555 1_555 1_555 yes
O(2) Ru(1) N(11) 176.5(2) 1_555 1_555 1_555 yes
O(2) Ru(1) N(21) 87.1(2) 1_555 1_555 1_555 yes
O(2) Ru(1) N(31) 90.2(2) 1_555 1_555 1_555 yes
O(3) Ru(1) N(11) 91.5(3) 1_555 1_555 1_555 yes
O(3) Ru(1) N(21) 92.9(3) 1_555 1_555 1_555 yes
O(3) Ru(1) N(31) 177.6(2) 1_555 1_555 1_555 yes
N(11) Ru(1) N(21) 89.4(2) 1_555 1_555 1_555 yes
N(11) Ru(1) N(31) 89.7(2) 1_555 1_555 1_555 yes
N(21) Ru(1) N(31) 89.2(3) 1_555 1_555 1_555 yes
O(4) S(1) O(5) 110.9(6) 1_555 1_555 1_555 yes
O(4) S(1) O(6) 118.7(7) 1_555 1_555 1_555 yes
O(4) S(1) C(61) 108.4(9) 1_555 1_555 1_555 yes
O(5) S(1) O(6) 116.3(7) 1_555 1_555 1_555 yes
O(5) S(1) C(61) 108.7(9) 1_555 1_555 1_555 yes
O(6) S(1) C(61) 91(1) 1_555 1_555 1_555 yes
Ru(1) O(1) H(1a) 108.8(6) 1_555 1_555 1_555 no
Ru(1) O(1) H(1b) 97.9(3) 1_555 1_555 1_555 no
H(1a) O(1) H(1b) 152.4(8) 1_555 1_555 1_555 no
Ru(1) O(2) H(2a) 104.0(5) 1_555 1_555 1_555 no
Ru(1) O(2) H(2b) 110.4(4) 1_555 1_555 1_555 no
H(2a) O(2) H(2b) 122.6(6) 1_555 1_555 1_555 no
Ru(1) O(3) C(4) 124.9(8) 1_555 1_555 1_555 yes
Ru(1) O(3) C(7) 122.9(6) 1_555 1_555 1_555 yes
C(4) O(3) C(7) 112(1) 1_555 1_555 1_555 yes
C(42) O(41) C(45) 107.0(7) 1_555 1_555 1_555 yes
C(52) O(51) C(55) 107.6(9) 1_555 1_555 1_555 yes
Ru(1) N(11) N(12) 116.3(4) 1_555 1_555 1_555 yes
Ru(1) N(11) C(11) 136.4(6) 1_555 1_555 1_555 yes
N(12) N(11) C(11) 107.3(6) 1_555 1_555 1_555 yes
N(11) N(12) C(13) 110.2(6) 1_555 1_555 1_555 yes
N(11) N(12) B(1) 120.5(6) 1_555 1_555 1_555 yes
C(13) N(12) B(1) 129.2(7) 1_555 1_555 1_555 yes
Ru(1) N(21) N(22) 117.9(5) 1_555 1_555 1_555 yes
Ru(1) N(21) C(21) 135.6(6) 1_555 1_555 1_555 yes
N(22) N(21) C(21) 106.4(6) 1_555 1_555 1_555 yes
N(21) N(22) C(23) 109.8(6) 1_555 1_555 1_555 yes
N(21) N(22) B(1) 119.0(6) 1_555 1_555 1_555 yes
C(23) N(22) B(1) 131.2(7) 1_555 1_555 1_555 yes
Ru(1) N(31) N(32) 117.6(4) 1_555 1_555 1_555 yes
Ru(1) N(31) C(31) 136.7(5) 1_555 1_555 1_555 yes
N(32) N(31) C(31) 105.6(6) 1_555 1_555 1_555 yes
N(31) N(32) C(33) 111.0(5) 1_555 1_555 1_555 yes
N(31) N(32) B(1) 118.5(6) 1_555 1_555 1_555 yes
C(33) N(32) B(1) 130.5(6) 1_555 1_555 1_555 yes
O(3) C(4) C(5) 99(1) 1_555 1_555 1_555 yes
O(3) C(4) C(5a) 99(1) 1_555 1_555 1_555 yes
O(3) C(4) H(3) 116(1) 1_555 1_555 1_555 no
O(3) C(4) H(4) 112(1) 1_555 1_555 1_555 no
C(5) C(4) C(5a) 30(3) 1_555 1_555 1_555 yes
C(5) C(4) H(3) 110(2) 1_555 1_555 1_555 no
C(5) C(4) H(4) 122(2) 1_555 1_555 1_555 no
C(5a) C(4) H(3) 132(2) 1_555 1_555 1_555 no
C(5a) C(4) H(4) 95(3) 1_555 1_555 1_555 no
H(3) C(4) H(4) 96(1) 1_555 1_555 1_555 no
C(4) C(5) C(5a) 69(4) 1_555 1_555 1_555 yes
C(4) C(5) C(6) 108(2) 1_555 1_555 1_555 yes
C(5a) C(5) C(6) 81(4) 1_555 1_555 1_555 yes
C(4) C(5a) C(5) 80(5) 1_555 1_555 1_555 yes
C(4) C(5a) C(6) 106(3) 1_555 1_555 1_555 yes
C(5) C(5a) C(6) 64(4) 1_555 1_555 1_555 yes
C(5) C(6) C(5a) 34(4) 1_555 1_555 1_555 yes
C(5) C(6) C(7) 108(2) 1_555 1_555 1_555 yes
C(5a) C(6) C(7) 100(2) 1_555 1_555 1_555 yes
O(3) C(7) C(6) 107(1) 1_555 1_555 1_555 yes
O(3) C(7) H(9) 108(1) 1_555 1_555 1_555 no
O(3) C(7) H(10) 109(1) 1_555 1_555 1_555 no
C(6) C(7) H(9) 116(1) 1_555 1_555 1_555 no
C(6) C(7) H(10) 106(1) 1_555 1_555 1_555 no
H(9) C(7) H(10) 106(1) 1_555 1_555 1_555 no
N(11) C(11) C(12) 108.9(8) 1_555 1_555 1_555 yes
N(11) C(11) C(14) 126.1(8) 1_555 1_555 1_555 yes
C(12) C(11) C(14) 125.0(8) 1_555 1_555 1_555 yes
C(11) C(12) C(13) 105.2(8) 1_555 1_555 1_555 yes
C(11) C(12) H(11) 125(1) 1_555 1_555 1_555 no
C(13) C(12) H(11) 129.1(10) 1_555 1_555 1_555 no
N(12) C(13) C(12) 108.5(7) 1_555 1_555 1_555 yes
N(12) C(13) C(17) 124.2(8) 1_555 1_555 1_555 yes
C(12) C(13) C(17) 127.4(8) 1_555 1_555 1_555 yes
C(11) C(14) C(15) 110.8(8) 1_555 1_555 1_555 yes
C(11) C(14) C(16) 112.7(8) 1_555 1_555 1_555 yes
C(11) C(14) H(12) 108.5(9) 1_555 1_555 1_555 no
C(15) C(14) C(16) 108.1(9) 1_555 1_555 1_555 yes
C(15) C(14) H(12) 108.6(8) 1_555 1_555 1_555 no
C(16) C(14) H(12) 108.0(9) 1_555 1_555 1_555 no
C(14) C(15) H(13) 114.2(9) 1_555 1_555 1_555 no
C(14) C(15) H(14) 112.6(9) 1_555 1_555 1_555 no
C(14) C(15) H(15) 115.0(9) 1_555 1_555 1_555 no
H(13) C(15) H(14) 103.2(9) 1_555 1_555 1_555 no
H(13) C(15) H(15) 106(1) 1_555 1_555 1_555 no
H(14) C(15) H(15) 104.3(10) 1_555 1_555 1_555 no
C(14) C(16) H(16) 112(1) 1_555 1_555 1_555 no
C(14) C(16) H(17) 115.1(10) 1_555 1_555 1_555 no
C(14) C(16) H(18) 111(1) 1_555 1_555 1_555 no
H(16) C(16) H(17) 107(1) 1_555 1_555 1_555 no
H(16) C(16) H(18) 103(1) 1_555 1_555 1_555 no
H(17) C(16) H(18) 106(1) 1_555 1_555 1_555 no
C(13) C(17) C(18) 107.8(8) 1_555 1_555 1_555 yes
C(13) C(17) C(19) 113.1(10) 1_555 1_555 1_555 yes
C(13) C(17) H(19) 110.7(9) 1_555 1_555 1_555 no
C(18) C(17) C(19) 110(1) 1_555 1_555 1_555 yes
C(18) C(17) H(19) 104.8(10) 1_555 1_555 1_555 no
C(19) C(17) H(19) 109(1) 1_555 1_555 1_555 no
C(17) C(18) H(20) 109(1) 1_555 1_555 1_555 no
C(17) C(18) H(21) 111(1) 1_555 1_555 1_555 no
C(17) C(18) H(22) 115(1) 1_555 1_555 1_555 no
H(20) C(18) H(21) 103(1) 1_555 1_555 1_555 no
H(20) C(18) H(22) 108(1) 1_555 1_555 1_555 no
H(21) C(18) H(22) 107(1) 1_555 1_555 1_555 no
C(17) C(19) H(23) 110(1) 1_555 1_555 1_555 no
C(17) C(19) H(24) 110(1) 1_555 1_555 1_555 no
C(17) C(19) H(25) 112(1) 1_555 1_555 1_555 no
H(23) C(19) H(24) 108(1) 1_555 1_555 1_555 no
H(23) C(19) H(25) 107(1) 1_555 1_555 1_555 no
H(24) C(19) H(25) 106(1) 1_555 1_555 1_555 no
N(21) C(21) C(22) 109.3(8) 1_555 1_555 1_555 yes
N(21) C(21) C(24) 125.3(8) 1_555 1_555 1_555 yes
C(22) C(21) C(24) 125.4(8) 1_555 1_555 1_555 yes
C(21) C(22) C(23) 104.5(8) 1_555 1_555 1_555 yes
C(21) C(22) H(26) 128.0(10) 1_555 1_555 1_555 no
C(23) C(22) H(26) 127.5(9) 1_555 1_555 1_555 no
N(22) C(23) C(22) 109.9(8) 1_555 1_555 1_555 yes
N(22) C(23) C(27) 122.9(8) 1_555 1_555 1_555 yes
C(22) C(23) C(27) 127.1(8) 1_555 1_555 1_555 yes
C(21) C(24) C(25) 110.9(8) 1_555 1_555 1_555 yes
C(21) C(24) C(26) 111.3(9) 1_555 1_555 1_555 yes
C(21) C(24) H(27) 108.2(9) 1_555 1_555 1_555 no
C(25) C(24) C(26) 111.0(9) 1_555 1_555 1_555 yes
C(25) C(24) H(27) 108.4(9) 1_555 1_555 1_555 no
C(26) C(24) H(27) 106.9(8) 1_555 1_555 1_555 no
C(24) C(25) H(28) 109(1) 1_555 1_555 1_555 no
C(24) C(25) H(29) 110.0(10) 1_555 1_555 1_555 no
C(24) C(25) H(30) 110(1) 1_555 1_555 1_555 no
H(28) C(25) H(29) 107(1) 1_555 1_555 1_555 no
H(28) C(25) H(30) 109(1) 1_555 1_555 1_555 no
H(29) C(25) H(30) 109(1) 1_555 1_555 1_555 no
C(24) C(26) H(31) 115.2(9) 1_555 1_555 1_555 no
C(24) C(26) H(32) 110.8(10) 1_555 1_555 1_555 no
C(24) C(26) H(33) 114(1) 1_555 1_555 1_555 no
H(31) C(26) H(32) 103(1) 1_555 1_555 1_555 no
H(31) C(26) H(33) 108(1) 1_555 1_555 1_555 no
H(32) C(26) H(33) 102.3(9) 1_555 1_555 1_555 no
C(23) C(27) C(28) 109.5(9) 1_555 1_555 1_555 yes
C(23) C(27) C(29) 111.9(8) 1_555 1_555 1_555 yes
C(23) C(27) H(34) 108.0(8) 1_555 1_555 1_555 no
C(28) C(27) C(29) 107(1) 1_555 1_555 1_555 yes
C(28) C(27) H(34) 110.2(10) 1_555 1_555 1_555 no
C(29) C(27) H(34) 109(1) 1_555 1_555 1_555 no
C(27) C(28) H(35) 111(1) 1_555 1_555 1_555 no
C(27) C(28) H(36) 116(1) 1_555 1_555 1_555 no
C(27) C(28) H(37) 109(1) 1_555 1_555 1_555 no
H(35) C(28) H(36) 109(1) 1_555 1_555 1_555 no
H(35) C(28) H(37) 100(1) 1_555 1_555 1_555 no
H(36) C(28) H(37) 107(1) 1_555 1_555 1_555 no
C(27) C(29) H(38) 115(1) 1_555 1_555 1_555 no
C(27) C(29) H(39) 109(1) 1_555 1_555 1_555 no
C(27) C(29) H(40) 115(1) 1_555 1_555 1_555 no
H(38) C(29) H(39) 100(1) 1_555 1_555 1_555 no
H(38) C(29) H(40) 109(1) 1_555 1_555 1_555 no
H(39) C(29) H(40) 103(1) 1_555 1_555 1_555 no
N(31) C(31) C(32) 110.2(6) 1_555 1_555 1_555 yes
N(31) C(31) C(34) 122.9(7) 1_555 1_555 1_555 yes
C(32) C(31) C(34) 126.8(7) 1_555 1_555 1_555 yes
C(31) C(32) C(33) 106.5(7) 1_555 1_555 1_555 yes
C(31) C(32) H(41) 126.6(7) 1_555 1_555 1_555 no
C(33) C(32) H(41) 126.9(8) 1_555 1_555 1_555 no
N(32) C(33) C(32) 106.6(7) 1_555 1_555 1_555 yes
N(32) C(33) C(37) 125.0(6) 1_555 1_555 1_555 yes
C(32) C(33) C(37) 128.4(7) 1_555 1_555 1_555 yes
C(31) C(34) C(35) 110.1(7) 1_555 1_555 1_555 yes
C(31) C(34) C(36) 111.6(7) 1_555 1_555 1_555 yes
C(31) C(34) H(42) 109.8(6) 1_555 1_555 1_555 no
C(35) C(34) C(36) 108.8(7) 1_555 1_555 1_555 yes
C(35) C(34) H(42) 107.7(8) 1_555 1_555 1_555 no
C(36) C(34) H(42) 108.7(8) 1_555 1_555 1_555 no
C(34) C(35) H(43) 113.1(8) 1_555 1_555 1_555 no
C(34) C(35) H(44) 112.1(9) 1_555 1_555 1_555 no
C(34) C(35) H(45) 109.6(8) 1_555 1_555 1_555 no
H(43) C(35) H(44) 108.4(9) 1_555 1_555 1_555 no
H(43) C(35) H(45) 107.9(10) 1_555 1_555 1_555 no
H(44) C(35) H(45) 105.4(8) 1_555 1_555 1_555 no
C(34) C(36) H(46) 111.3(9) 1_555 1_555 1_555 no
C(34) C(36) H(47) 112.2(9) 1_555 1_555 1_555 no
C(34) C(36) H(48) 109.2(8) 1_555 1_555 1_555 no
H(46) C(36) H(47) 110.5(9) 1_555 1_555 1_555 no
H(46) C(36) H(48) 107(1) 1_555 1_555 1_555 no
H(47) C(36) H(48) 105.9(10) 1_555 1_555 1_555 no
C(33) C(37) C(38) 112.6(8) 1_555 1_555 1_555 yes
C(33) C(37) C(39) 110.7(8) 1_555 1_555 1_555 yes
C(33) C(37) H(49) 105.3(7) 1_555 1_555 1_555 no
C(38) C(37) C(39) 112.0(9) 1_555 1_555 1_555 yes
C(38) C(37) H(49) 106.1(9) 1_555 1_555 1_555 no
C(39) C(37) H(49) 109.7(8) 1_555 1_555 1_555 no
C(37) C(38) H(50) 109(1) 1_555 1_555 1_555 no
C(37) C(38) H(51) 108(1) 1_555 1_555 1_555 no
C(37) C(38) H(52) 109(1) 1_555 1_555 1_555 no
H(50) C(38) H(51) 109(1) 1_555 1_555 1_555 no
H(50) C(38) H(52) 109(1) 1_555 1_555 1_555 no
H(51) C(38) H(52) 110(1) 1_555 1_555 1_555 no
C(37) C(39) H(53) 111(1) 1_555 1_555 1_555 no
C(37) C(39) H(54) 117(1) 1_555 1_555 1_555 no
C(37) C(39) H(55) 108(1) 1_555 1_555 1_555 no
H(53) C(39) H(54) 112(1) 1_555 1_555 1_555 no
H(53) C(39) H(55) 99(1) 1_555 1_555 1_555 no
H(54) C(39) H(55) 106(1) 1_555 1_555 1_555 no
O(41) C(42) C(43) 107.8(9) 1_555 1_555 1_555 yes
O(41) C(42) H(56) 108.2(8) 1_555 1_555 1_555 no
O(41) C(42) H(57) 110.7(9) 1_555 1_555 1_555 no
C(43) C(42) H(56) 111(1) 1_555 1_555 1_555 no
C(43) C(42) H(57) 111(1) 1_555 1_555 1_555 no
H(56) C(42) H(57) 107.1(9) 1_555 1_555 1_555 no
C(42) C(43) C(44) 108(1) 1_555 1_555 1_555 yes
C(42) C(43) H(58) 107(1) 1_555 1_555 1_555 no
C(42) C(43) H(59) 111(1) 1_555 1_555 1_555 no
C(44) C(43) H(58) 109(1) 1_555 1_555 1_555 no
C(44) C(43) H(59) 114(1) 1_555 1_555 1_555 no
H(58) C(43) H(59) 104(1) 1_555 1_555 1_555 no
C(43) C(44) C(45) 102(1) 1_555 1_555 1_555 yes
C(43) C(44) H(60) 114(1) 1_555 1_555 1_555 no
C(43) C(44) H(61) 113(1) 1_555 1_555 1_555 no
C(45) C(44) H(60) 109(1) 1_555 1_555 1_555 no
C(45) C(44) H(61) 110(1) 1_555 1_555 1_555 no
H(60) C(44) H(61) 106(1) 1_555 1_555 1_555 no
O(41) C(45) C(44) 106.4(9) 1_555 1_555 1_555 yes
O(41) C(45) H(62) 109.5(10) 1_555 1_555 1_555 no
O(41) C(45) H(63) 109.1(9) 1_555 1_555 1_555 no
C(44) C(45) H(62) 111(1) 1_555 1_555 1_555 no
C(44) C(45) H(63) 113(1) 1_555 1_555 1_555 no
H(62) C(45) H(63) 106(1) 1_555 1_555 1_555 no
O(51) C(52) C(53) 108.0(9) 1_555 1_555 1_555 yes
O(51) C(52) H(64) 113(1) 1_555 1_555 1_555 no
O(51) C(52) H(65) 109.2(9) 1_555 1_555 1_555 no
C(53) C(52) H(64) 109(1) 1_555 1_555 1_555 no
C(53) C(52) H(65) 109(1) 1_555 1_555 1_555 no
H(64) C(52) H(65) 106.7(10) 1_555 1_555 1_555 no
C(52) C(53) C(54) 104(1) 1_555 1_555 1_555 yes
C(52) C(53) H(66) 112(1) 1_555 1_555 1_555 no
C(52) C(53) H(67) 108(1) 1_555 1_555 1_555 no
C(54) C(53) H(66) 115(1) 1_555 1_555 1_555 no
C(54) C(53) H(67) 110(1) 1_555 1_555 1_555 no
H(66) C(53) H(67) 106(1) 1_555 1_555 1_555 no
C(53) C(54) C(55) 107(1) 1_555 1_555 1_555 yes
C(53) C(54) H(68) 111(1) 1_555 1_555 1_555 no
C(53) C(54) H(69) 113(1) 1_555 1_555 1_555 no
C(55) C(54) H(68) 109(1) 1_555 1_555 1_555 no
C(55) C(54) H(69) 107(1) 1_555 1_555 1_555 no
H(68) C(54) H(69) 106(1) 1_555 1_555 1_555 no
O(51) C(55) C(54) 106(1) 1_555 1_555 1_555 yes
O(51) C(55) H(70) 109(1) 1_555 1_555 1_555 no
O(51) C(55) H(71) 110(1) 1_555 1_555 1_555 no
C(54) C(55) H(70) 113(1) 1_555 1_555 1_555 no
C(54) C(55) H(71) 112(1) 1_555 1_555 1_555 no
H(70) C(55) H(71) 104(1) 1_555 1_555 1_555 no
S(1) C(61) F(1) 115(1) 1_555 1_555 1_555 yes
S(1) C(61) F(2) 98(1) 1_555 1_555 1_555 yes
S(1) C(61) F(3) 115(1) 1_555 1_555 1_555 yes
F(1) C(61) F(2) 113(1) 1_555 1_555 1_555 yes
F(1) C(61) F(3) 106(1) 1_555 1_555 1_555 yes
F(2) C(61) F(3) 107(1) 1_555 1_555 1_555 yes
N(12) B(1) N(22) 108.5(7) 1_555 1_555 1_555 yes
N(12) B(1) N(32) 106.5(6) 1_555 1_555 1_555 yes
N(22) B(1) N(32) 108.8(6) 1_555 1_555 1_555 yes
C(72) O(71) C(75) 112(1) 1_555 1_555 1_555 yes
O(71) C(72) C(73) 104(1) 1_555 1_555 1_555 yes
O(71) C(72) H(72) 108(2) 1_555 1_555 1_555 no
O(71) C(72) H(73) 111(2) 1_555 1_555 1_555 no
C(73) C(72) H(72) 110(2) 1_555 1_555 1_555 no
C(73) C(72) H(73) 111(2) 1_555 1_555 1_555 no
H(72) C(72) H(73) 109(2) 1_555 1_555 1_555 no
O(71) C(75) C(74) 104(1) 1_555 1_555 1_555 yes
O(71) C(75) H(78) 111(2) 1_555 1_555 1_555 no
O(71) C(75) H(79) 108(2) 1_555 1_555 1_555 no
C(74) C(75) H(78) 111(2) 1_555 1_555 1_555 no
C(74) C(75) H(79) 110(2) 1_555 1_555 1_555 no
H(78) C(75) H(79) 109(2) 1_555 1_555 1_555 no
C(72) C(73) C(74) 102(1) 1_555 1_555 1_555 yes
C(72) C(73) H(74) 109(2) 1_555 1_555 1_555 no
C(72) C(73) H(75) 112(2) 1_555 1_555 1_555 no
C(74) C(73) H(74) 109(2) 1_555 1_555 1_555 no
C(74) C(73) H(75) 113(2) 1_555 1_555 1_555 no
H(74) C(73) H(75) 109(2) 1_555 1_555 1_555 no
C(75) C(74) C(73) 102(1) 1_555 1_555 1_555 yes
C(75) C(74) H(76) 109(2) 1_555 1_555 1_555 no
C(75) C(74) H(77) 112(2) 1_555 1_555 1_555 no
C(73) C(74) H(76) 109(1) 1_555 1_555 1_555 no
C(73) C(74) H(77) 113(2) 1_555 1_555 1_555 no
H(76) C(74) H(77) 110(2) 1_555 1_555 1_555 no

loop_
_geom_bond_atom_site_label_1
_geom_bond_atom_site_label_2
_geom_bond_distance
_geom_bond_site_symmetry_1
_geom_bond_site_symmetry_2
_geom_bond_publ_flag
Ru(1) O(1) 2.155(5) 1_555 1_555 yes
Ru(1) O(2) 2.151(5) 1_555 1_555 yes
Ru(1) O(3) 2.155(7) 1_555 1_555 yes
Ru(1) N(11) 2.044(6) 1_555 1_555 yes
Ru(1) N(21) 2.036(6) 1_555 1_555 yes
Ru(1) N(31) 2.041(6) 1_555 1_555 yes
S(1) O(4) 1.410(9) 1_555 1_555 yes
S(1) O(5) 1.443(10) 1_555 1_555 yes
S(1) O(6) 1.57(1) 1_555 1_555 yes
S(1) C(61) 1.62(2) 1_555 1_555 yes
F(1) C(61) 1.29(2) 1_555 1_555 yes
F(2) C(61) 1.46(3) 1_555 1_555 yes
F(3) C(61) 1.33(2) 1_555 1_555 yes
O(3) C(4) 1.48(2) 1_555 1_555 yes
O(3) C(7) 1.50(2) 1_555 1_555 yes
O(41) C(42) 1.44(1) 1_555 1_555 yes
O(41) C(45) 1.41(1) 1_555 1_555 yes
O(51) C(52) 1.43(1) 1_555 1_555 yes
O(51) C(55) 1.40(1) 1_555 1_555 yes
N(11) N(12) 1.377(9) 1_555 1_555 yes
N(11) C(11) 1.31(1) 1_555 1_555 yes
N(12) C(13) 1.330(10) 1_555 1_555 yes
N(12) B(1) 1.55(1) 1_555 1_555 yes
N(21) N(22) 1.372(9) 1_555 1_555 yes
N(21) C(21) 1.33(1) 1_555 1_555 yes
N(22) C(23) 1.324(10) 1_555 1_555 yes
N(22) B(1) 1.55(1) 1_555 1_555 yes
N(31) N(32) 1.377(8) 1_555 1_555 yes
N(31) C(31) 1.347(9) 1_555 1_555 yes
N(32) C(33) 1.36(1) 1_555 1_555 yes
N(32) B(1) 1.583(10) 1_555 1_555 yes
C(4) C(5) 1.72(5) 1_555 1_555 yes
C(4) C(5a) 1.63(5) 1_555 1_555 yes
C(5) C(5a) 0.9(1) 1_555 1_555 yes
C(5) C(6) 1.41(4) 1_555 1_555 yes
C(5a) C(6) 1.55(6) 1_555 1_555 yes
C(6) C(7) 1.54(2) 1_555 1_555 yes
C(11) C(12) 1.44(1) 1_555 1_555 yes
C(11) C(14) 1.50(1) 1_555 1_555 yes
C(12) C(13) 1.36(1) 1_555 1_555 yes
C(13) C(17) 1.54(1) 1_555 1_555 yes
C(14) C(15) 1.51(1) 1_555 1_555 yes
C(14) C(16) 1.51(2) 1_555 1_555 yes
C(17) C(18) 1.53(2) 1_555 1_555 yes
C(17) C(19) 1.46(2) 1_555 1_555 yes
C(21) C(22) 1.43(1) 1_555 1_555 yes
C(21) C(24) 1.50(1) 1_555 1_555 yes
C(22) C(23) 1.35(1) 1_555 1_555 yes
C(23) C(27) 1.52(1) 1_555 1_555 yes
C(24) C(25) 1.57(1) 1_555 1_555 yes
C(24) C(26) 1.51(2) 1_555 1_555 yes
C(27) C(28) 1.50(1) 1_555 1_555 yes
C(27) C(29) 1.46(2) 1_555 1_555 yes
C(31) C(32) 1.39(1) 1_555 1_555 yes
C(31) C(34) 1.509(10) 1_555 1_555 yes
C(32) C(33) 1.39(1) 1_555 1_555 yes
C(33) C(37) 1.50(1) 1_555 1_555 yes
C(34) C(35) 1.52(1) 1_555 1_555 yes
C(34) C(36) 1.53(1) 1_555 1_555 yes
C(37) C(38) 1.51(2) 1_555 1_555 yes
C(37) C(39) 1.49(2) 1_555 1_555 yes
C(42) C(43) 1.41(2) 1_555 1_555 yes
C(43) C(44) 1.42(2) 1_555 1_555 yes
C(44) C(45) 1.50(2) 1_555 1_555 yes
C(52) C(53) 1.48(2) 1_555 1_555 yes
C(53) C(54) 1.46(2) 1_555 1_555 yes
C(54) C(55) 1.48(2) 1_555 1_555 yes
O(71) C(72) 1.43(3) 1_555 1_555 yes
O(71) C(75) 1.43(3) 1_555 1_555 yes
C(72) C(73) 1.54(3) 1_555 1_555 yes
C(75) C(74) 1.54(3) 1_555 1_555 yes
C(73) C(74) 1.54(3) 1_555 1_555 yes

loop_
_geom_contact_atom_site_label_1
_geom_contact_atom_site_label_2
_geom_contact_distance
_geom_contact_site_symmetry_1
_geom_contact_site_symmetry_2
_geom_contact_publ_flag
F(1) C(5) 3.44(4) 1_555 7_544 ?
F(1) C(6) 3.58(2) 1_555 7_544 ?
F(1) C(73) 3.59(2) 1_555 1_554 ?
O(1) O(4) 2.724(9) 1_555 1_555 ?
O(1) O(41) 2.747(8) 1_555 1_555 ?
O(1) C(45) 3.56(1) 1_555 5_755 ?
O(2) O(5) 2.756(10) 1_555 1_555 ?
O(2) O(51) 2.790(9) 1_555 1_555 ?
O(2) O(4) 3.558(9) 1_555 1_555 ?
O(4) C(45) 3.33(1) 1_555 5_755 ?
O(4) C(44) 3.37(2) 1_555 5_755 ?
O(6) C(5a) 3.22(5) 1_555 7_544 ?
O(6) C(5) 3.37(5) 1_555 7_544 ?
O(41) C(35) 3.39(1) 1_555 1_555 ?
O(41) C(15) 3.44(1) 1_555 1_555 ?
O(51) C(36) 3.40(1) 1_555 1_555 ?
O(51) C(26) 3.43(1) 1_555 1_555 ?
N(11) C(42) 3.56(1) 1_555 1_555 ?
N(21) C(52) 3.53(1) 1_555 1_555 ?
N(22) C(52) 3.57(1) 1_555 1_555 ?
N(31) C(42) 3.54(1) 1_555 1_555 ?
N(31) C(52) 3.56(1) 1_555 1_555 ?
N(32) C(42) 3.60(1) 1_555 1_555 ?
C(4) C(75) 3.25(3) 1_555 1_555 ?
C(4) O(71) 3.37(3) 1_555 1_555 ?
C(26) C(39) 3.59(2) 1_555 6_645 ?
